data_4338844
loop_
_publ_author_name
'Yuan, Min'
'Dirmyer, Matthew'
'Badding, John'
'Sen, Ayusman'
'Dahlberg, Maria'
'Schiffer, Peter'

_publ_section_title
;
 Controlled assembly of zero-, one-, two-, and three-dimensional metal
 chalcogenide structures.
;
_journal_issue 18
_journal_name_full 'Inorganic chemistry'
_journal_page_first 7238
_journal_page_last 7240
_journal_paper_doi 10.1021/ic7007107
_journal_volume 46
_journal_year 2007
_chemical_formula_moiety 'H28 Mn2 N14 Se4 Sn'
_chemical_formula_sum 'H28 Mn2 N14 Se4 Sn'
_chemical_formula_weight 768.77
_chemical_name_systematic
; 
 ? 
;
_space_group_IT_number 2
_symmetry_cell_setting triclinic
_symmetry_space_group_name_Hall '-P 1'
_symmetry_space_group_name_H-M 'P -1'
_atom_sites_solution_hydrogens geom
_atom_sites_solution_primary direct
_atom_sites_solution_secondary difmap
_audit_creation_method SHELXL-97
_cell_angle_alpha 95.008(4)
_cell_angle_beta 94.423(4)
_cell_angle_gamma 113.425(4)
_cell_formula_units_Z 2
_cell_length_a 8.1029(19)
_cell_length_b 9.879(2)
_cell_length_c 13.021(3)
_cell_measurement_reflns_used 3211
_cell_measurement_temperature 115(2)
_cell_measurement_theta_max 24.71
_cell_measurement_theta_min 1.58
_cell_volume 945.6(4)
_computing_cell_refinement 'Bruker SMART'
_computing_data_collection 'Bruker SMART'
_computing_data_reduction 'Bruker SAINT'
_computing_structure_refinement 'SHELXL-97 (Sheldrick, 1997)'
_computing_structure_solution 'SHELXS-97 (Sheldrick, 1990)'
_diffrn_ambient_temperature 115(2)
_diffrn_measured_fraction_theta_full 0.994
_diffrn_measured_fraction_theta_max 0.994
_diffrn_measurement_device_type 'CCD area detector'
_diffrn_measurement_method 'phi and omega scans'
_diffrn_radiation_monochromator graphite
_diffrn_radiation_source 'fine-focus sealed tube'
_diffrn_radiation_type MoK\a
_diffrn_radiation_wavelength 0.71073
_diffrn_reflns_av_R_equivalents 0.0370
_diffrn_reflns_av_sigmaI/netI 0.0381
_diffrn_reflns_limit_h_max 9
_diffrn_reflns_limit_h_min -9
_diffrn_reflns_limit_k_max 11
_diffrn_reflns_limit_k_min -11
_diffrn_reflns_limit_l_max 15
_diffrn_reflns_limit_l_min -15
_diffrn_reflns_number 9275
_diffrn_reflns_theta_full 24.71
_diffrn_reflns_theta_max 24.71
_diffrn_reflns_theta_min 1.58
_exptl_absorpt_coefficient_mu 10.339
_exptl_absorpt_correction_T_max 0.6825
_exptl_absorpt_correction_T_min 0.3255
_exptl_absorpt_correction_type empirical
_exptl_absorpt_process_details SADABS
_exptl_crystal_colour yellow
_exptl_crystal_density_diffrn 2.700
_exptl_crystal_density_method 'not measured'
_exptl_crystal_description block
_exptl_crystal_F_000 724
_exptl_crystal_size_max 0.14
_exptl_crystal_size_mid 0.10
_exptl_crystal_size_min 0.04
_refine_diff_density_max 1.682
_refine_diff_density_min -3.570
_refine_diff_density_rms 0.286
_refine_ls_extinction_method none
_refine_ls_goodness_of_fit_ref 1.049
_refine_ls_hydrogen_treatment constr
_refine_ls_matrix_type full
_refine_ls_number_parameters 195
_refine_ls_number_reflns 3211
_refine_ls_number_restraints 0
_refine_ls_restrained_S_all 1.049
_refine_ls_R_factor_all 0.0513
_refine_ls_R_factor_gt 0.0493
_refine_ls_shift/su_max 0.000
_refine_ls_shift/su_mean 0.000
_refine_ls_structure_factor_coef Fsqd
_refine_ls_weighting_details 'calc w=1/[\s^2^(Fo^2^)+(0.0669P)^2^+25.4902P] where P=(Fo^2^+2Fc^2^)/3'
_refine_ls_weighting_scheme calc
_refine_ls_wR_factor_gt 0.1343
_refine_ls_wR_factor_ref 0.1356
_reflns_number_gt 3018
_reflns_number_total 3211
_reflns_threshold_expression >2sigma(I)
_cod_data_source_file ic7007107-file003.cif
_cod_data_source_block mxy23m_compound3
_cod_depositor_comments
;
The following automatic conversions were performed:

'_symmetry_cell_setting' value 'Triclinic' changed to 'triclinic'
according to
/usr/data/users/saulius/automatic-downloads/retrospective/ACS/lib/dictionaries/cif_core.dic
dictionary named 'cif_core.dic' version 2.4.2 from
2011-04-26.

'_exptl_absorpt_correction_type' value 'Empirical'
changed to 'empirical' according to
/usr/data/users/saulius/automatic-downloads/retrospective/ACS/lib/dictionaries/cif_core.dic
dictionary named 'cif_core.dic' version 2.4.2 from 2011-04-26.

Automatic conversion script
Id: cif_fix_values 2281 2013-09-26 08:29:07Z andrius 
;
_cod_original_sg_symbol_H-M P-1
_cod_database_code 4338844

loop_
_symmetry_equiv_pos_as_xyz
'x, y, z'
'-x, -y, -z'

loop_
_atom_site_label
_atom_site_type_symbol
_atom_site_fract_x
_atom_site_fract_y
_atom_site_fract_z
_atom_site_U_iso_or_equiv
_atom_site_adp_type
_atom_site_occupancy
_atom_site_symmetry_multiplicity
_atom_site_calc_flag
_atom_site_refinement_flags
Sn1 Sn 0.41271(8) 0.77567(6) 0.22867(4) 0.00475(19) Uani 1 1 d .
Se2 Se 0.75050(12) 0.88964(9) 0.25252(7) 0.0081(2) Uani 1 1 d .
Se3 Se 0.27117(13) 0.94464(10) 0.17256(8) 0.0136(3) Uani 1 1 d .
Se4 Se 0.27570(12) 0.64903(10) 0.37950(7) 0.0111(2) Uani 1 1 d .
Se1 Se 0.28177(16) 0.55569(13) 0.09108(9) 0.0256(3) Uani 1 1 d .
Mn2 Mn 0.51209(17) 1.22700(14) 0.18307(10) 0.0066(3) Uani 1 1 d .
Mn1 Mn 0.04828(18) 0.44026(14) 0.22701(11) 0.0067(3) Uani 1 1 d .
N10 N 0.3377(10) 1.2992(8) 0.2941(6) 0.0063(15) Uani 1 1 d .
H10A H 0.3433 1.2619 0.3542 0.008 Uiso 1 1 calc R
H10B H 0.3889 1.3990 0.3085 0.008 Uiso 1 1 calc R
N9 N 0.6889(10) 1.2253(8) 0.3284(6) 0.0083(15) Uani 1 1 d .
H9A H 0.6255 1.2183 0.3829 0.010 Uiso 1 1 calc R
H9B H 0.7119 1.1433 0.3199 0.010 Uiso 1 1 calc R
N8 N -0.1204(10) 0.2714(8) 0.0867(6) 0.0071(15) Uani 1 1 d .
H8A H -0.1347 0.3240 0.0363 0.009 Uiso 1 1 calc R
H8B H -0.0520 0.2248 0.0640 0.009 Uiso 1 1 calc R
N7 N 0.1641(10) 1.1450(8) 0.0119(6) 0.0078(15) Uani 1 1 d .
H7A H 0.1498 1.0558 0.0284 0.012 Uiso 0.66 1 calc PR
H7B H 0.1324 1.1382 -0.0560 0.012 Uiso 0.67 1 calc PR
H7C H 0.0946 1.1781 0.0470 0.012 Uiso 0.67 1 calc PR
N6 N 0.6781(9) 1.4875(8) 0.1975(6) 0.0062(15) Uani 1 1 d .
H6A H 0.6122 1.5221 0.1572 0.007 Uiso 1 1 calc R
H6B H 0.6783 1.5235 0.2635 0.007 Uiso 1 1 calc R
N5 N 0.7004(10) 1.1557(8) 0.0940(6) 0.0067(15) Uani 1 1 d .
H5A H 0.7159 1.0823 0.1241 0.008 Uiso 1 1 calc R
H5B H 0.6450 1.1172 0.0290 0.008 Uiso 1 1 calc R
N4 N -0.1375(10) 0.5577(8) 0.1740(6) 0.0088(16) Uani 1 1 d .
H4A H -0.0886 0.6525 0.2049 0.011 Uiso 1 1 calc R
H4B H -0.1394 0.5598 0.1050 0.011 Uiso 1 1 calc R
N3 N 0.1470(10) 0.2536(8) 0.2551(6) 0.0097(16) Uani 1 1 d .
H3A H 0.0797 0.1986 0.3003 0.012 Uiso 1 1 calc R
H3B H 0.1235 0.1938 0.1947 0.012 Uiso 1 1 calc R
N2 N 0.3520(10) 1.2474(8) 0.0384(6) 0.0093(16) Uani 1 1 d .
H2A H 0.3559 1.3402 0.0449 0.011 Uiso 1 1 calc R
H2B H 0.4108 1.2391 -0.0161 0.011 Uiso 1 1 calc R
N1 N -0.1387(10) 0.3551(8) 0.3533(6) 0.0086(16) Uani 1 1 d .
H1A H -0.0738 0.3355 0.4046 0.010 Uiso 1 1 calc R
H1B H -0.1636 0.4311 0.3798 0.010 Uiso 1 1 calc R
N4S N 0.7047(11) 1.5868(9) 0.4365(6) 0.0114(16) Uani 1 1 d .
H4S1 H 0.6621 1.5213 0.4810 0.017 Uiso 0.66 1 calc PR
H4S2 H 0.7083 1.5393 0.3759 0.017 Uiso 0.67 1 calc PR
H4S3 H 0.6326 1.6342 0.4273 0.017 Uiso 0.67 1 calc PR
N3S N 0.8865(11) 1.6937(9) 0.4778(7) 0.0145(17) Uani 1 1 d .
H3S1 H 0.8810 1.7755 0.5088 0.022 Uiso 0.66 1 calc PR
H3S2 H 0.9546 1.7169 0.4262 0.022 Uiso 0.67 1 calc PR
H3S3 H 0.9351 1.6542 0.5238 0.022 Uiso 0.67 1 calc PR
N2S N 0.1741(13) 1.0335(9) 0.4169(8) 0.024(2) Uani 1 1 d .
H2S1 H 0.0855 0.9677 0.4458 0.037 Uiso 0.66 1 calc PR
H2S2 H 0.1614 1.0040 0.3491 0.037 Uiso 0.67 1 calc PR
H2S3 H 0.1689 1.1220 0.4268 0.037 Uiso 0.67 1 calc PR
N1S N 0.3436(16) 1.0445(12) 0.4632(7) 0.034(3) Uani 1 1 d .
H1S1 H 0.3846 1.1162 0.5169 0.050 Uiso 0.66 1 calc PR
H1S2 H 0.4222 1.0658 0.4167 0.050 Uiso 0.67 1 calc PR
H1S3 H 0.3305 0.9583 0.4851 0.050 Uiso 0.67 1 calc PR

loop_
_atom_site_aniso_label
_atom_site_aniso_U_11
_atom_site_aniso_U_22
_atom_site_aniso_U_33
_atom_site_aniso_U_23
_atom_site_aniso_U_13
_atom_site_aniso_U_12
Sn1 0.0044(3) 0.0036(3) 0.0056(3) 0.0003(2) 0.0002(2) 0.0012(2)
Se2 0.0052(4) 0.0061(4) 0.0125(5) 0.0014(3) 0.0001(3) 0.0018(4)
Se3 0.0135(5) 0.0096(5) 0.0172(5) 0.0012(4) -0.0005(4) 0.0047(4)
Se4 0.0115(5) 0.0091(5) 0.0103(5) 0.0011(4) 0.0012(4) 0.0017(4)
Se1 0.0254(6) 0.0228(6) 0.0271(6) 0.0023(5) 0.0020(5) 0.0087(5)
Mn2 0.0048(7) 0.0053(7) 0.0093(7) 0.0000(5) -0.0002(5) 0.0021(5)
Mn1 0.0048(6) 0.0042(6) 0.0095(7) -0.0007(5) -0.0004(5) 0.0007(5)
N10 0.006(4) 0.003(3) 0.007(4) -0.002(3) -0.002(3) 0.000(3)
N9 0.005(4) 0.006(4) 0.014(4) 0.001(3) 0.002(3) 0.002(3)
N8 0.007(4) 0.006(4) 0.007(4) -0.003(3) 0.000(3) 0.001(3)
N7 0.004(4) 0.009(4) 0.009(4) -0.002(3) 0.000(3) 0.001(3)
N6 0.001(3) 0.007(4) 0.010(4) 0.000(3) 0.000(3) 0.002(3)
N5 0.006(4) 0.004(3) 0.006(4) 0.000(3) -0.001(3) -0.001(3)
N4 0.009(4) 0.005(4) 0.011(4) 0.000(3) 0.001(3) 0.002(3)
N3 0.004(4) 0.009(4) 0.017(4) 0.001(3) 0.003(3) 0.003(3)
N2 0.006(4) 0.009(4) 0.014(4) 0.000(3) 0.003(3) 0.003(3)
N1 0.009(4) 0.008(4) 0.009(4) -0.003(3) -0.005(3) 0.006(3)
N4S 0.015(4) 0.009(4) 0.011(4) -0.002(3) -0.003(3) 0.008(3)
N3S 0.015(4) 0.012(4) 0.016(4) 0.001(3) 0.001(3) 0.005(3)
N2S 0.027(5) 0.008(4) 0.037(6) 0.000(4) 0.014(4) 0.004(4)
N1S 0.062(7) 0.038(6) 0.010(5) -0.007(4) -0.011(5) 0.035(6)

loop_
_atom_type_symbol
_atom_type_description
_atom_type_scat_dispersion_real
_atom_type_scat_dispersion_imag
_atom_type_scat_source
N N 0.0061 0.0033 'International Tables Vol C Tables 4.2.6.8 and 6.1.1.4'
H H 0.0000 0.0000 'International Tables Vol C Tables 4.2.6.8 and 6.1.1.4'
Mn Mn 0.3368 0.7283 'International Tables Vol C Tables 4.2.6.8 and 6.1.1.4'
Se Se -0.0929 2.2259 'International Tables Vol C Tables 4.2.6.8 and 6.1.1.4'
Sn Sn -0.6537 1.4246 'International Tables Vol C Tables 4.2.6.8 and 6.1.1.4'

loop_
_geom_angle_atom_site_label_1
_geom_angle_atom_site_label_2
_geom_angle_atom_site_label_3
_geom_angle
_geom_angle_site_symmetry_1
Se2 Sn1 Se3 114.49(4) .
Se2 Sn1 Se1 112.93(4) .
Se3 Sn1 Se1 103.74(4) .
Se2 Sn1 Se4 113.78(4) .
Se3 Sn1 Se4 111.87(4) .
Se1 Sn1 Se4 98.46(4) .
Sn1 Se3 Mn2 112.62(5) .
Sn1 Se4 Mn1 82.77(4) .
Sn1 Se1 Mn1 83.47(5) .
N5 Mn2 N2 94.6(3) .
N5 Mn2 N9 85.2(3) .
N2 Mn2 N9 175.5(3) .
N5 Mn2 N10 172.9(3) .
N2 Mn2 N10 92.5(3) .
N9 Mn2 N10 87.7(3) .
N5 Mn2 N6 98.5(3) .
N2 Mn2 N6 87.1(3) .
N9 Mn2 N6 88.5(3) .
N10 Mn2 N6 81.7(3) .
N5 Mn2 Se3 91.50(19) .
N2 Mn2 Se3 88.2(2) .
N9 Mn2 Se3 96.29(19) .
N10 Mn2 Se3 88.90(18) .
N6 Mn2 Se3 169.26(18) .
N8 Mn1 N1 100.1(3) .
N8 Mn1 N3 81.9(3) .
N1 Mn1 N3 86.5(3) .
N8 Mn1 N4 81.3(3) .
N1 Mn1 N4 87.2(3) .
N3 Mn1 N4 160.7(3) .
N8 Mn1 Se1 84.17(19) .
N1 Mn1 Se1 175.7(2) .
N3 Mn1 Se1 94.4(2) .
N4 Mn1 Se1 93.2(2) .
N8 Mn1 Se4 173.9(2) .
N1 Mn1 Se4 85.92(19) .
N3 Mn1 Se4 97.6(2) .
N4 Mn1 Se4 100.2(2) .
Se1 Mn1 Se4 89.84(5) .
N3 N10 Mn2 116.2(5) 1_565
N1 N9 Mn2 115.1(5) 1_665
N5 N8 Mn1 121.9(5) 1_445
N4 N6 Mn2 123.9(5) 1_665
N8 N5 Mn2 116.5(5) 1_665
N6 N4 Mn1 114.3(5) 1_445
N10 N3 Mn1 117.5(5) 1_545
N7 N2 Mn2 119.2(5) .
N9 N1 Mn1 120.8(5) 1_445

loop_
_geom_bond_atom_site_label_1
_geom_bond_atom_site_label_2
_geom_bond_distance
_geom_bond_site_symmetry_2
Sn1 Se2 2.4927(12) .
Sn1 Se3 2.4983(11) .
Sn1 Se1 2.5004(13) .
Sn1 Se4 2.5131(11) .
Se3 Mn2 2.6782(17) .
Se4 Mn1 2.7001(16) .
Se1 Mn1 2.6770(19) .
Mn2 N5 2.271(8) .
Mn2 N2 2.274(8) .
Mn2 N9 2.289(8) .
Mn2 N10 2.352(7) .
Mn2 N6 2.365(7) .
Mn1 N8 2.293(7) .
Mn1 N1 2.306(8) .
Mn1 N3 2.328(8) .
Mn1 N4 2.336(7) .
N10 N3 1.461(10) 1_565
N9 N1 1.461(11) 1_665
N8 N5 1.464(10) 1_445
N7 N2 1.446(10) .
N6 N4 1.446(10) 1_665
N5 N8 1.464(10) 1_665
N4 N6 1.446(10) 1_445
N3 N10 1.461(10) 1_545
N1 N9 1.461(10) 1_445
N4S N3S 1.455(11) .
N2S N1S 1.415(14) .
